data_7050551
loop_
_publ_author_name
'Eric A. Bruton'
'Lee Brammer'
'F. Christopher Pigge'
'Christer B. Aaker\"oy'
'Destin S. Leinen'

_publ_section_title
;
 Hydrogen bond patterns in aromatic and aliphatic dioximes
;
_journal_issue 7
_journal_name_full 'New J. Chem.'
_journal_page_first 1084
_journal_page_last 1094
_journal_paper_doi 10.1039/b301045g
_journal_volume 27
_journal_year 2003
_chemical_formula_sum 'C4 H8 N4 O2'
_chemical_formula_weight 144.14
_chemical_name_common Fumaramidioxime
_chemical_name_systematic
;
?
;
_chemical_temperature_decomposition 486.15
_space_group_IT_number 29
_symmetry_cell_setting orthorhombic
_symmetry_space_group_name_Hall 'P 2c -2ac'
_symmetry_space_group_name_H-M 'P c a 21'
_atom_sites_solution_hydrogens difmap
_atom_sites_solution_primary direct
_atom_sites_solution_secondary difmap
_audit_creation_method SHELXL-97
_cell_angle_alpha 90.00
_cell_angle_beta 90.00
_cell_angle_gamma 90.00
_cell_formula_units_Z 4
_cell_length_a 16.6296(17)
_cell_length_b 3.6679(3)
_cell_length_c 10.0529(10)
_cell_measurement_reflns_used 42
_cell_measurement_temperature 173(2)
_cell_measurement_theta_max 12.50
_cell_measurement_theta_min 4.74
_cell_volume 613.18(10)
_computing_cell_refinement 'Siemens XSCANS'
_computing_data_collection 'Siemens XSCANS'
_computing_data_reduction 'Siemens SHELXTL'
_computing_molecular_graphics 'Siemens SHELXTL'
_computing_publication_material 'Siemens SHELXTL'
_computing_structure_refinement 'SHELXL-97 (Sheldrick, 1997)'
_computing_structure_solution 'SHELXS-97 (Sheldrick, 1997)'
_diffrn_ambient_temperature 173(2)
_diffrn_measured_fraction_theta_full 1.000
_diffrn_measured_fraction_theta_max 1.000
_diffrn_measurement_device_type 'Bruker P4 diffractometer'
_diffrn_measurement_method '2\q/\w scans'
_diffrn_radiation_monochromator graphite
_diffrn_radiation_source 'fine-focus sealed tube'
_diffrn_radiation_type MoK\a
_diffrn_radiation_wavelength 0.71073
_diffrn_reflns_av_R_equivalents 0.0000
_diffrn_reflns_av_sigmaI/netI 0.0222
_diffrn_reflns_limit_h_max 0
_diffrn_reflns_limit_h_min -21
_diffrn_reflns_limit_k_max 4
_diffrn_reflns_limit_k_min 0
_diffrn_reflns_limit_l_max 13
_diffrn_reflns_limit_l_min 0
_diffrn_reflns_number 741
_diffrn_reflns_theta_full 27.49
_diffrn_reflns_theta_max 27.49
_diffrn_reflns_theta_min 2.45
_diffrn_standards_interval_count 97
_diffrn_standards_number 3
_exptl_absorpt_coefficient_mu 0.127
_exptl_absorpt_correction_T_max 0.9726
_exptl_absorpt_correction_T_min 0.9678
_exptl_absorpt_correction_type none
_exptl_crystal_colour colorless
_exptl_crystal_density_diffrn 1.561
_exptl_crystal_density_method 'not measured'
_exptl_crystal_description prism
_exptl_crystal_F_000 304
_exptl_crystal_size_max 0.26
_exptl_crystal_size_mid 0.22
_exptl_crystal_size_min 0.22
_refine_diff_density_max 0.228
_refine_diff_density_min -0.230
_refine_diff_density_rms 0.051
_refine_ls_abs_structure_details 'Flack H D (1983), Acta Cryst. A39, 876-881'
_refine_ls_abs_structure_Flack 1(3)
_refine_ls_extinction_method none
_refine_ls_goodness_of_fit_ref 1.071
_refine_ls_hydrogen_treatment 'riding model'
_refine_ls_matrix_type full
_refine_ls_number_parameters 91
_refine_ls_number_reflns 741
_refine_ls_number_restraints 1
_refine_ls_restrained_S_all 1.070
_refine_ls_R_factor_all 0.0423
_refine_ls_R_factor_gt 0.0368
_refine_ls_shift/su_max 0.000
_refine_ls_shift/su_mean 0.000
_refine_ls_structure_factor_coef Fsqd
_refine_ls_weighting_details 'calc w==1/[\s^2^(Fo^2^)+(0.0523P)^2^+0.2036P] where P==(Fo^2^+2Fc^2^)/3'
_refine_ls_weighting_scheme calc
_refine_ls_wR_factor_gt 0.0902
_refine_ls_wR_factor_ref 0.0940
_reflns_number_gt 672
_reflns_number_total 741
_reflns_threshold_expression >2sigma(I)
_cod_data_source_file b301045g.txt
_cod_data_source_block Compound_2
_cod_depositor_comments
;
The following automatic conversions were performed:
'_symmetry_cell_setting' value 'Orthorhombic' changed to 'orthorhombic'
according to '/home/adriana/struct/CIF-dictionaries/cif_core.dic'
dictionary named 'cif_core.dic' version 2.4.1 from 2010-06-29.

Automatic conversion script
Id: cif_fix_enum 1555 2011-01-17 13:19:09Z saulius 

The following automatic conversions were performed:

'_chemical_melting_point' tag was changed to
'_chemical_temperature_decomposition' since the value had been given
as '213 deg C (dec.)'. The value '213 deg C (dec.)' was changed to
'486.15' - it was converted from degrees Celsius(C) to Kelvins(K).

Automatic conversion script
Id: cif_fix_values 1569 2011-02-09 13:29:24Z adriana 
;
_cod_original_sg_symbol_H-M Pca2(1)
_cod_database_code 7050551

loop_
_symmetry_equiv_pos_as_xyz
'x, y, z'
'-x, -y, z+1/2'
'x+1/2, -y, z'
'-x+1/2, y, z+1/2'

loop_
_atom_site_label
_atom_site_type_symbol
_atom_site_fract_x
_atom_site_fract_y
_atom_site_fract_z
_atom_site_U_iso_or_equiv
_atom_site_adp_type
_atom_site_occupancy
_atom_site_symmetry_multiplicity
_atom_site_calc_flag
_atom_site_refinement_flags
_atom_site_disorder_assembly
_atom_site_disorder_group
O1 O 0.15229(10) -0.6186(6) -0.1364(2) 0.0210(5) Uani 1 1 d . . .
H1A H 0.1102 -0.6950 -0.0933 0.025 Uiso 1 1 d R . .
O3 O 0.59316(10) 0.0958(5) 0.1284(2) 0.0205(5) Uani 1 1 d . . .
H3A H 0.6404 0.1914 0.0805 0.025 Uiso 1 1 d R . .
N1 N 0.20408(13) -0.4786(7) -0.0354(2) 0.0176(5) Uani 1 1 d . . .
N2 N 0.29777(14) -0.5910(7) -0.2041(2) 0.0212(5) Uani 1 1 d . . .
H2A H 0.2490 -0.7272 -0.2580 0.025 Uiso 1 1 d R . .
H2B H 0.3500 -0.6694 -0.2242 0.025 Uiso 1 1 d R . .
N3 N 0.54244(13) -0.0491(6) 0.0270(2) 0.0179(5) Uani 1 1 d . . .
N4 N 0.45760(14) -0.1390(7) 0.2102(2) 0.0234(6) Uani 1 1 d . . .
H4A H 0.4094 -0.2366 0.2430 0.028 Uiso 1 1 d R . .
H4B H 0.4899 -0.0182 0.2614 0.028 Uiso 1 1 d R . .
C1 C 0.27722(14) -0.4803(8) -0.0794(3) 0.0160(5) Uani 1 1 d . . .
C2 C 0.33775(15) -0.3423(7) 0.0128(3) 0.0175(5) Uani 1 1 d . . .
H2 H 0.3097 -0.2710 0.0942 0.021 Uiso 1 1 d R . .
C3 C 0.41662(14) -0.3079(7) -0.0143(3) 0.0174(6) Uani 1 1 d . . .
H3 H 0.4292 -0.3670 -0.1028 0.021 Uiso 1 1 d R . .
C4 C 0.47560(15) -0.1631(7) 0.0796(3) 0.0154(5) Uani 1 1 d . . .

loop_
_atom_site_aniso_label
_atom_site_aniso_U_11
_atom_site_aniso_U_22
_atom_site_aniso_U_33
_atom_site_aniso_U_23
_atom_site_aniso_U_13
_atom_site_aniso_U_12
O1 0.0135(9) 0.0332(12) 0.0164(9) -0.0002(9) -0.0024(8) -0.0048(8)
O3 0.0167(9) 0.0276(11) 0.0172(9) -0.0009(9) -0.0029(9) -0.0054(8)
N1 0.0150(11) 0.0236(12) 0.0142(11) -0.0012(10) -0.0023(9) -0.0029(10)
N2 0.0160(11) 0.0316(13) 0.0162(12) -0.0038(11) 0.0010(10) -0.0019(10)
N3 0.0150(10) 0.0217(11) 0.0172(12) -0.0019(10) -0.0014(9) -0.0015(9)
N4 0.0192(12) 0.0343(13) 0.0166(12) -0.0052(11) 0.0030(10) -0.0063(10)
C1 0.0141(11) 0.0171(11) 0.0168(12) 0.0034(11) 0.0003(11) -0.0003(9)
C2 0.0164(11) 0.0197(12) 0.0165(12) -0.0010(11) -0.0001(11) 0.0010(10)
C3 0.0177(12) 0.0186(12) 0.0157(13) -0.0008(11) -0.0001(10) -0.0018(10)
C4 0.0162(12) 0.0158(12) 0.0141(12) 0.0012(11) 0.0001(11) 0.0019(10)

loop_
_atom_type_symbol
_atom_type_description
_atom_type_scat_dispersion_real
_atom_type_scat_dispersion_imag
_atom_type_scat_source
C C 0.0033 0.0016 'International Tables Vol C Tables 4.2.6.8 and 6.1.1.4'
H H 0.0000 0.0000 'International Tables Vol C Tables 4.2.6.8 and 6.1.1.4'
N N 0.0061 0.0033 'International Tables Vol C Tables 4.2.6.8 and 6.1.1.4'
O O 0.0106 0.0060 'International Tables Vol C Tables 4.2.6.8 and 6.1.1.4'

loop_
_geom_angle_atom_site_label_1
_geom_angle_atom_site_label_2
_geom_angle_atom_site_label_3
_geom_angle
_geom_angle_site_symmetry_1
_geom_angle_site_symmetry_3
_geom_angle_publ_flag
C1 N1 O1 108.8(2) . . ?
C4 N3 O3 109.6(2) . . ?
N1 C1 N2 123.5(3) . . ?
N1 C1 C2 115.4(2) . . ?
N2 C1 C2 121.0(2) . . ?
C3 C2 C1 125.2(2) . . ?
C2 C3 C4 123.9(2) . . ?
N3 C4 N4 124.4(3) . . ?
N3 C4 C3 115.3(2) . . ?
N4 C4 C3 120.2(2) . . ?

loop_
_geom_bond_atom_site_label_1
_geom_bond_atom_site_label_2
_geom_bond_distance
_geom_bond_site_symmetry_2
_geom_bond_publ_flag
O1 N1 1.427(3) . ?
O3 N3 1.426(3) . ?
N1 C1 1.294(3) . ?
N2 C1 1.361(4) . ?
N3 C4 1.300(3) . ?
N4 C4 1.349(4) . ?
C1 C2 1.459(4) . ?
C2 C3 1.346(3) . ?
C3 C4 1.462(4) . ?

loop_
_geom_hbond_atom_site_label_D
_geom_hbond_atom_site_label_H
_geom_hbond_atom_site_label_A
_geom_hbond_distance_DH
_geom_hbond_distance_HA
_geom_hbond_distance_DA
_geom_hbond_angle_DHA
_geom_hbond_site_symmetry_A
O1 H1A N3 0.87 1.90 2.743(3) 162.4 3_445
O3 H3A N1 0.99 1.89 2.843(3) 160.7 3
N2 H2B O3 0.94 2.35 3.091(3) 135.4 2_644
N4 H4A O1 0.94 2.12 2.968(3) 150.2 4

loop_
_cod_related_entry_id
_cod_related_entry_database
_cod_related_entry_code
1 ChemSpider 30652843
